data_4312095
loop_
_publ_author_name
'Alicia Cuevas'
'Ra\'ul Chiozzone'
'Carlos Kremer'
'Leopoldo Suescun'
'Alvaro Mombr\'u'
'Donatella Armentano'
'Giovanni De Munno'
'Francesc Lloret'
'Juan Cano'
'Juan Faus'

_publ_section_title
;
 Rhenium(IV)-Copper(II) Heterobimetallic Complexes with a Bridge Malonato
 Ligand. Synthesis, Crystal Structure, and Magnetic Properties
;
_journal_name_full 'Inorganic Chemistry'
_journal_page_first 7823
_journal_page_last 7831
_journal_paper_doi 10.1021/ic0493853
_journal_volume 43
_journal_year 2004
_chemical_formula_sum 'C84 H80 As3 Cl8 N O8 Re2'
_chemical_formula_weight 2112.26
_chemical_name_systematic
;
  ?
;
_space_group_IT_number 2
_symmetry_cell_setting triclinic
_symmetry_space_group_name_Hall '-P 1'
_symmetry_space_group_name_H-M 'P -1'
_atom_sites_solution_hydrogens geom
_atom_sites_solution_primary direct
_atom_sites_solution_secondary difmap
_audit_creation_method SHELXL-97
_cell_angle_alpha 88.440(10)
_cell_angle_beta 84.250(10)
_cell_angle_gamma 63.190(10)
_cell_formula_units_Z 2
_cell_length_a 10.7030(10)
_cell_length_b 11.6290(10)
_cell_length_c 38.132(5)
_cell_measurement_temperature 293(2)
_cell_volume 4213.8(9)
_computing_structure_refinement 'SHELXL-97 (Sheldrick, 1997)'
_computing_structure_solution 'SHELXS-97 (Sheldrick, 1990)'
_diffrn_ambient_temperature 293(2)
_diffrn_measured_fraction_theta_full 1.000
_diffrn_measured_fraction_theta_max 1.000
_diffrn_radiation_monochromator graphite
_diffrn_radiation_source 'fine-focus sealed tube'
_diffrn_radiation_type MoK\a
_diffrn_radiation_wavelength 0.71073
_diffrn_reflns_av_R_equivalents 0.0182
_diffrn_reflns_av_sigmaI/netI 0.0781
_diffrn_reflns_limit_h_max 12
_diffrn_reflns_limit_h_min 0
_diffrn_reflns_limit_k_max 13
_diffrn_reflns_limit_k_min -12
_diffrn_reflns_limit_l_max 45
_diffrn_reflns_limit_l_min -45
_diffrn_reflns_number 16122
_diffrn_reflns_theta_full 25.05
_diffrn_reflns_theta_max 25.05
_diffrn_reflns_theta_min 1.61
_exptl_absorpt_coefficient_mu 4.347
_exptl_crystal_density_diffrn 1.665
_exptl_crystal_density_method 'not measured'
_exptl_crystal_F_000 2080
_refine_diff_density_max 0.896
_refine_diff_density_min -0.675
_refine_diff_density_rms 0.111
_refine_ls_extinction_method none
_refine_ls_goodness_of_fit_ref 0.954
_refine_ls_hydrogen_treatment mixed
_refine_ls_matrix_type full
_refine_ls_number_parameters 920
_refine_ls_number_reflns 14918
_refine_ls_number_restraints 0
_refine_ls_restrained_S_all 0.954
_refine_ls_R_factor_all 0.1123
_refine_ls_R_factor_gt 0.0568
_refine_ls_shift/su_max 0.002
_refine_ls_shift/su_mean 0.000
_refine_ls_structure_factor_coef Fsqd
_refine_ls_weighting_details 'calc w=1/[\s^2^(Fo^2^)+(0.1000P)^2^+0.0000P] where P=(Fo^2^+2Fc^2^)/3'
_refine_ls_weighting_scheme calc
_refine_ls_wR_factor_gt 0.1366
_refine_ls_wR_factor_ref 0.1746
_reflns_number_gt 9084
_reflns_number_total 14918
_reflns_threshold_expression >2sigma(I)
_cod_data_source_file ic0493853si20040517_113146_1.cif
_cod_data_source_block comp1a
_cod_depositor_comments
;

2020-10-16
Z value and formula fixed to values more according to usual
chemical conventions.                 miguel
;
_cod_original_formula_weight 1056.13
_cod_original_formula_units_Z 4
_cod_original_cell_volume 4213.8(8)
_cod_original_formula_sum 'C42 H40 As1.50 Cl4 N0.50 O4 Re'
_cod_database_code 4312095

loop_
_symmetry_equiv_pos_as_xyz
'x, y, z'
'-x, -y, -z'

loop_
_atom_site_label
_atom_site_type_symbol
_atom_site_fract_x
_atom_site_fract_y
_atom_site_fract_z
_atom_site_U_iso_or_equiv
_atom_site_adp_type
_atom_site_occupancy
_atom_site_symmetry_multiplicity
_atom_site_calc_flag
_atom_site_refinement_flags
_atom_site_disorder_assembly
_atom_site_disorder_group
Re1 Re 0.12530(4) 0.64886(4) 0.127247(12) 0.05324(14) Uani 1 1 d . . .
Cl1 Cl -0.0325(3) 0.7940(3) 0.09033(9) 0.0719(8) Uani 1 1 d . . .
Cl2 Cl -0.0524(5) 0.6356(7) 0.1639(2) 0.235(4) Uani 1 1 d . . .
Cl3 Cl 0.1120(6) 0.8144(4) 0.16168(14) 0.169(3) Uani 1 1 d . . .
Cl4 Cl 0.1450(6) 0.4785(4) 0.09304(18) 0.181(3) Uani 1 1 d . . .
O1 O 0.2849(9) 0.6540(9) 0.0983(3) 0.103(3) Uani 1 1 d . . .
O2 O 0.2681(8) 0.5231(7) 0.15756(19) 0.070(2) Uani 1 1 d . . .
C1 C 0.4137(14) 0.5633(17) 0.0929(4) 0.127(7) Uani 1 1 d . . .
C2 C 0.4526(13) 0.4431(13) 0.1112(3) 0.095(5) Uani 1 1 d . . .
H2A H 0.5545 0.3990 0.1101 0.060 Uiso 1 1 calc R . .
H2B H 0.4239 0.3903 0.0981 0.060 Uiso 1 1 calc R . .
C3 C 0.3964(12) 0.4462(11) 0.1491(3) 0.071(3) Uani 1 1 d . . .
O3 O 0.5040(11) 0.5834(14) 0.0751(4) 0.185(7) Uani 1 1 d . . .
O4 O 0.4743(10) 0.3763(9) 0.1698(3) 0.097(3) Uiso 1 1 d . . .
Re2 Re 0.59886(5) 0.53589(5) 0.353682(12) 0.06544(16) Uani 1 1 d . . .
Cl5 Cl 0.6706(4) 0.4276(3) 0.40578(9) 0.0933(11) Uani 1 1 d . . .
Cl6 Cl 0.7987(4) 0.3872(4) 0.31966(11) 0.1031(12) Uani 1 1 d . . .
Cl7 Cl 0.4762(4) 0.4160(3) 0.34351(9) 0.0828(9) Uani 1 1 d . . .
Cl8 Cl 0.7095(4) 0.6676(4) 0.36103(9) 0.0916(10) Uani 1 1 d . . .
O5 O 0.4262(9) 0.6682(8) 0.3818(2) 0.076(2) Uani 1 1 d . . .
O6 O 0.5223(8) 0.6399(8) 0.31085(19) 0.074(2) Uani 1 1 d . . .
C4 C 0.3039(14) 0.7457(11) 0.3735(3) 0.066(3) Uani 1 1 d . . .
C5 C 0.2793(12) 0.7481(11) 0.3354(3) 0.075(3) Uani 1 1 d . . .
H5A H 0.2465 0.6841 0.3321 0.060 Uiso 1 1 calc R . .
H5B H 0.2017 0.8314 0.3315 0.060 Uiso 1 1 calc R . .
C6 C 0.3929(13) 0.7262(12) 0.3061(3) 0.070(3) Uani 1 1 d . . .
O7 O 0.2104(9) 0.8158(8) 0.3943(2) 0.081(2) Uani 1 1 d . . .
O8 O 0.3706(9) 0.7839(9) 0.2787(2) 0.088(3) Uani 1 1 d . . .
As1 As 0.22783(10) 0.08744(9) 0.04673(3) 0.0473(2) Uani 1 1 d . . .
C7 C 0.3789(10) 0.0308(10) 0.0761(3) 0.053(3) Uani 1 1 d . . .
C8 C 0.4877(12) -0.0918(10) 0.0730(3) 0.067(3) Uani 1 1 d . . .
H8A H 0.4884 -0.1499 0.0566 0.060 Uiso 1 1 calc R . .
C9 C 0.5975(12) -0.1289(12) 0.0945(3) 0.077(3) Uani 1 1 d . . .
H9A H 0.6712 -0.2120 0.0927 0.060 Uiso 1 1 calc R . .
C10 C 0.5952(13) -0.0414(13) 0.1183(3) 0.076(3) Uani 1 1 d . . .
H10A H 0.6677 -0.0660 0.1327 0.060 Uiso 1 1 calc R . .
C11 C 0.4899(13) 0.0794(13) 0.1210(3) 0.076(4) Uani 1 1 d . . .
H11A H 0.4915 0.1384 0.1367 0.060 Uiso 1 1 calc R . .
C12 C 0.3796(13) 0.1153(11) 0.1006(3) 0.073(3) Uani 1 1 d . . .
H12A H 0.3048 0.1976 0.1034 0.060 Uiso 1 1 calc R . .
C13 C 0.2482(10) -0.0520(9) 0.0170(2) 0.049(2) Uani 1 1 d . . .
C14 C 0.2509(11) -0.1617(10) 0.0320(3) 0.056(3) Uani 1 1 d . . .
H14A H 0.2424 -0.1696 0.0563 0.060 Uiso 1 1 calc R . .
C15 C 0.2664(13) -0.2589(11) 0.0100(3) 0.071(3) Uani 1 1 d . . .
H15A H 0.2688 -0.3340 0.0196 0.060 Uiso 1 1 calc R . .
C16 C 0.2785(14) -0.2491(13) -0.0254(3) 0.078(4) Uani 1 1 d . . .
H16A H 0.2872 -0.3163 -0.0397 0.060 Uiso 1 1 calc R . .
C17 C 0.2777(13) -0.1413(13) -0.0400(3) 0.077(4) Uani 1 1 d . . .
H17A H 0.2865 -0.1348 -0.0644 0.060 Uiso 1 1 calc R . .
C18 C 0.2641(12) -0.0418(10) -0.0190(3) 0.062(3) Uani 1 1 d . . .
H18A H 0.2656 0.0316 -0.0289 0.060 Uiso 1 1 calc R . .
C19 C 0.2275(10) 0.2235(9) 0.0174(2) 0.048(2) Uani 1 1 d . . .
C20 C 0.3370(11) 0.2574(9) 0.0168(3) 0.055(3) Uani 1 1 d . . .
H20A H 0.4096 0.2154 0.0310 0.060 Uiso 1 1 calc R . .
C21 C 0.3369(13) 0.3541(11) -0.0052(3) 0.073(3) Uani 1 1 d . . .
H21A H 0.4073 0.3800 -0.0051 0.060 Uiso 1 1 calc R . .
C22 C 0.2327(14) 0.4115(11) -0.0272(3) 0.074(3) Uani 1 1 d . . .
H22A H 0.2345 0.4745 -0.0425 0.060 Uiso 1 1 calc R . .
C23 C 0.1272(12) 0.3777(10) -0.0268(3) 0.065(3) Uani 1 1 d . . .
H23A H 0.0563 0.4180 -0.0416 0.060 Uiso 1 1 calc R . .
C24 C 0.1248(12) 0.2827(10) -0.0042(3) 0.062(3) Uani 1 1 d . . .
H24A H 0.0521 0.2595 -0.0040 0.060 Uiso 1 1 calc R . .
C25 C 0.0556(10) 0.1543(9) 0.0771(2) 0.046(2) Uani 1 1 d . . .
C26 C 0.0156(12) 0.0714(11) 0.0943(3) 0.071(3) Uani 1 1 d . . .
H26A H 0.0669 -0.0168 0.0899 0.060 Uiso 1 1 calc R . .
C27 C -0.1020(12) 0.1185(12) 0.1185(3) 0.070(3) Uani 1 1 d . . .
H27A H -0.1297 0.0613 0.1302 0.060 Uiso 1 1 calc R . .
C28 C -0.1780(12) 0.2469(13) 0.1254(3) 0.070(3) Uani 1 1 d . . .
H28A H -0.2576 0.2779 0.1415 0.060 Uiso 1 1 calc R . .
C29 C -0.1356(12) 0.3300(12) 0.1083(3) 0.075(3) Uani 1 1 d . . .
H29A H -0.1858 0.4179 0.1132 0.060 Uiso 1 1 calc R . .
C30 C -0.0189(11) 0.2851(10) 0.0837(3) 0.059(3) Uani 1 1 d . . .
H30A H 0.0087 0.3422 0.0718 0.060 Uiso 1 1 calc R . .
As2 As 0.33503(12) 0.24888(11) 0.26485(3) 0.0605(3) Uani 1 1 d . . .
C31 C 0.3207(12) 0.1651(11) 0.3077(3) 0.062(3) Uani 1 1 d . . .
C32 C 0.1919(16) 0.1763(13) 0.3212(3) 0.087(4) Uani 1 1 d . . .
H32A H 0.1131 0.2253 0.3094 0.060 Uiso 1 1 calc R . .
C33 C 0.178(2) 0.1172(18) 0.3513(4) 0.111(6) Uani 1 1 d . . .
H33A H 0.0894 0.1257 0.3599 0.060 Uiso 1 1 calc R . .
C34 C 0.293(3) 0.0444(16) 0.3693(4) 0.121(7) Uani 1 1 d . . .
H34A H 0.2817 0.0079 0.3906 0.060 Uiso 1 1 calc R . .
C35 C 0.424(2) 0.0261(15) 0.3552(4) 0.115(6) Uani 1 1 d . . .
H35A H 0.5043 -0.0280 0.3659 0.060 Uiso 1 1 calc R . .
C36 C 0.4351(16) 0.0906(12) 0.3246(3) 0.085(4) Uani 1 1 d . . .
H36A H 0.5228 0.0823 0.3155 0.060 Uiso 1 1 calc R . .
C37 C 0.2400(12) 0.4326(11) 0.2712(3) 0.063(3) Uani 1 1 d . . .
C38 C 0.1337(14) 0.4876(12) 0.2984(3) 0.078(3) Uani 1 1 d . . .
H38A H 0.1161 0.4360 0.3152 0.060 Uiso 1 1 calc R . .
C39 C 0.0537(14) 0.6206(13) 0.3002(4) 0.086(4) Uani 1 1 d . . .
H39A H -0.0150 0.6600 0.3188 0.060 Uiso 1 1 calc R . .
C40 C 0.0781(16) 0.6907(14) 0.2743(4) 0.095(4) Uani 1 1 d . . .
H40A H 0.0214 0.7793 0.2749 0.060 Uiso 1 1 calc R . .
C41 C 0.1790(16) 0.6402(13) 0.2479(4) 0.084(4) Uani 1 1 d . . .
H41A H 0.1949 0.6931 0.2312 0.060 Uiso 1 1 calc R . .
C42 C 0.2598(13) 0.5082(12) 0.2456(3) 0.073(3) Uani 1 1 d . . .
H42A H 0.3275 0.4712 0.2266 0.060 Uiso 1 1 calc R . .
C43 C 0.5294(12) 0.1850(11) 0.2479(3) 0.064(3) Uani 1 1 d . . .
C44 C 0.6163(13) 0.2148(12) 0.2653(4) 0.083(4) Uani 1 1 d . . .
H44A H 0.5812 0.2728 0.2843 0.060 Uiso 1 1 calc R . .
C45 C 0.7609(15) 0.1551(16) 0.2537(5) 0.112(5) Uani 1 1 d . . .
H45A H 0.8236 0.1699 0.2659 0.060 Uiso 1 1 calc R . .
C46 C 0.8088(17) 0.0754(14) 0.2247(4) 0.100(5) Uani 1 1 d . . .
H46A H 0.9045 0.0371 0.2173 0.060 Uiso 1 1 calc R . .
C47 C 0.7245(15) 0.0508(14) 0.2067(3) 0.085(4) Uani 1 1 d . . .
H47A H 0.7594 -0.0028 0.1868 0.060 Uiso 1 1 calc R . .
C48 C 0.5817(13) 0.1072(12) 0.2184(3) 0.072(3) Uani 1 1 d . . .
H48A H 0.5205 0.0916 0.2058 0.060 Uiso 1 1 calc R . .
C49 C 0.2476(12) 0.1999(12) 0.2306(3) 0.067(3) Uani 1 1 d . . .
C50 C 0.2485(13) 0.0819(13) 0.2328(4) 0.082(4) Uani 1 1 d . . .
H50A H 0.2874 0.0281 0.2514 0.060 Uiso 1 1 calc R . .
C51 C 0.1917(16) 0.0432(17) 0.2076(4) 0.105(5) Uani 1 1 d . . .
H51A H 0.1918 -0.0368 0.2090 0.060 Uiso 1 1 calc R . .
C52 C 0.1352(14) 0.122(2) 0.1804(4) 0.103(5) Uani 1 1 d . . .
H52A H 0.0948 0.0976 0.1635 0.060 Uiso 1 1 calc R . .
C53 C 0.1382(15) 0.2387(18) 0.1782(4) 0.098(5) Uani 1 1 d . . .
H53A H 0.1030 0.2908 0.1591 0.060 Uiso 1 1 calc R . .
C54 C 0.1918(13) 0.2804(12) 0.2034(3) 0.074(3) Uani 1 1 d . . .
H54A H 0.1903 0.3610 0.2021 0.060 Uiso 1 1 calc R . .
As3 As 0.83160(13) 0.77399(11) 0.45736(3) 0.0627(3) Uani 1 1 d . . .
C55 C 0.7815(14) 0.9059(12) 0.4227(3) 0.073(3) Uani 1 1 d . . .
C56 C 0.8653(17) 0.8869(13) 0.3931(4) 0.101(5) Uani 1 1 d . . .
H56A H 0.9415 0.8062 0.3886 0.060 Uiso 1 1 calc R . .
C57 C 0.8434(19) 0.9823(17) 0.3687(5) 0.119(6) Uani 1 1 d . . .
H57A H 0.9064 0.9672 0.3487 0.060 Uiso 1 1 calc R . .
C58 C 0.733(2) 1.0944(18) 0.3740(5) 0.120(6) Uani 1 1 d . . .
H58A H 0.7180 1.1588 0.3576 0.060 Uiso 1 1 calc R . .
C59 C 0.638(2) 1.1187(13) 0.4039(5) 0.126(7) Uani 1 1 d . . .
H59A H 0.5588 1.1980 0.4075 0.060 Uiso 1 1 calc R . .
C60 C 0.6643(18) 1.0202(13) 0.4284(4) 0.113(6) Uani 1 1 d . . .
H60A H 0.6020 1.0331 0.4484 0.060 Uiso 1 1 calc R . .
C61 C 0.6743(13) 0.7439(11) 0.4740(3) 0.074(3) Uani 1 1 d . . .
C62 C 0.6690(15) 0.7005(14) 0.5071(4) 0.090(4) Uani 1 1 d . . .
H62A H 0.7354 0.6941 0.5220 0.060 Uiso 1 1 calc R . .
C63 C 0.5631(17) 0.6651(15) 0.5188(4) 0.102(5) Uani 1 1 d . . .
H63A H 0.5597 0.6336 0.5413 0.060 Uiso 1 1 calc R . .
C64 C 0.4654(17) 0.6773(15) 0.4968(5) 0.103(5) Uani 1 1 d . . .
H64A H 0.3934 0.6561 0.5045 0.060 Uiso 1 1 calc R . .
C65 C 0.4730(16) 0.7205(16) 0.4635(4) 0.105(5) Uani 1 1 d . . .
H65A H 0.4071 0.7269 0.4485 0.060 Uiso 1 1 calc R . .
C66 C 0.5759(14) 0.7545(14) 0.4521(3) 0.087(4) Uani 1 1 d . . .
H66A H 0.5795 0.7850 0.4294 0.060 Uiso 1 1 calc R . .
C67 C 0.8982(12) 0.8255(11) 0.4958(3) 0.064(3) Uani 1 1 d . . .
C68 C 1.0127(16) 0.7381(13) 0.5115(3) 0.087(4) Uani 1 1 d . . .
H68A H 1.0594 0.6524 0.5039 0.060 Uiso 1 1 calc R . .
C69 C 1.0568(17) 0.7822(18) 0.5393(4) 0.103(5) Uani 1 1 d . . .
H69A H 1.1358 0.7253 0.5499 0.060 Uiso 1 1 calc R . .
C70 C 0.988(2) 0.9043(18) 0.5509(4) 0.102(5) Uani 1 1 d . . .
H70A H 1.0181 0.9316 0.5696 0.060 Uiso 1 1 calc R . .
C71 C 0.8735(19) 0.9883(17) 0.5356(4) 0.105(5) Uani 1 1 d . . .
H71A H 0.8253 1.0729 0.5441 0.060 Uiso 1 1 calc R . .
C72 C 0.8286(15) 0.9513(13) 0.5083(3) 0.089(4) Uani 1 1 d . . .
H72A H 0.7506 1.0106 0.4978 0.060 Uiso 1 1 calc R . .
C73 C 0.9770(12) 0.6199(10) 0.4368(3) 0.064(3) Uani 1 1 d . . .
C74 C 0.9447(13) 0.5270(11) 0.4245(3) 0.070(3) Uani 1 1 d . . .
H74A H 0.8535 0.5359 0.4279 0.060 Uiso 1 1 calc R . .
C75 C 1.0522(17) 0.4205(12) 0.4070(4) 0.095(5) Uani 1 1 d . . .
H75A H 1.0324 0.3551 0.3998 0.060 Uiso 1 1 calc R . .
C76 C 1.1855(16) 0.4062(13) 0.3996(4) 0.089(4) Uani 1 1 d . . .
H76A H 1.2547 0.3356 0.3867 0.060 Uiso 1 1 calc R . .
C77 C 1.2129(15) 0.5018(13) 0.4123(3) 0.085(4) Uani 1 1 d . . .
H77A H 1.3041 0.4931 0.4089 0.060 Uiso 1 1 calc R . .
C78 C 1.1123(14) 0.6060(11) 0.4291(3) 0.074(3) Uani 1 1 d . . .
H78A H 1.1333 0.6711 0.4358 0.060 Uiso 1 1 calc R . .
N1 N 0.6243(12) 0.6538(11) 0.2325(3) 0.094(3) Uani 1 1 d . . .
H1A H 0.5433 0.6940 0.2471 0.060 Uiso 1 1 calc R . .
C79 C 0.597(2) 0.7268(18) 0.1995(5) 0.128(6) Uiso 1 1 d . . .
H79A H 0.5639 0.8175 0.2049 0.060 Uiso 1 1 calc R . .
H79B H 0.6834 0.6973 0.1841 0.060 Uiso 1 1 calc R . .
C80 C 0.491(2) 0.7112(19) 0.1814(5) 0.157(8) Uiso 1 1 d . . .
H80A H 0.4764 0.7595 0.1600 0.060 Uiso 1 1 calc R . .
H80B H 0.4046 0.7422 0.1963 0.060 Uiso 1 1 calc R . .
H80C H 0.5239 0.6217 0.1757 0.060 Uiso 1 1 calc R . .
C81 C 0.7333(18) 0.6709(15) 0.2505(5) 0.115(5) Uiso 1 1 d . . .
H81A H 0.7620 0.6095 0.2694 0.060 Uiso 1 1 calc R . .
H81B H 0.8150 0.6497 0.2336 0.060 Uiso 1 1 calc R . .
C82 C 0.6900(18) 0.7995(15) 0.2653(4) 0.121(6) Uiso 1 1 d . . .
H82A H 0.7670 0.8010 0.2759 0.060 Uiso 1 1 calc R . .
H82B H 0.6117 0.8206 0.2828 0.060 Uiso 1 1 calc R . .
H82D H 0.6629 0.8615 0.2469 0.060 Uiso 1 1 calc R . .
C83 C 0.647(2) 0.5175(17) 0.2293(5) 0.136(6) Uiso 1 1 d . . .
H83A H 0.6464 0.4821 0.2526 0.060 Uiso 1 1 calc R . .
H83C H 0.5716 0.5155 0.2177 0.060 Uiso 1 1 calc R . .
C84 C 0.777(2) 0.442(2) 0.2097(6) 0.200(10) Uiso 1 1 d . . .
H84D H 0.7911 0.3543 0.2081 0.060 Uiso 1 1 calc R . .
H84A H 0.8523 0.4434 0.2212 0.060 Uiso 1 1 calc R . .
H84B H 0.7773 0.4753 0.1864 0.060 Uiso 1 1 calc R . .

loop_
_atom_site_aniso_label
_atom_site_aniso_U_11
_atom_site_aniso_U_22
_atom_site_aniso_U_33
_atom_site_aniso_U_23
_atom_site_aniso_U_13
_atom_site_aniso_U_12
Re1 0.0449(2) 0.0487(2) 0.0612(3) 0.00381(19) 0.0014(2) -0.01828(19)
Cl1 0.0555(16) 0.0623(16) 0.096(2) 0.0042(15) -0.0255(16) -0.0214(14)
Cl2 0.077(3) 0.264(7) 0.289(8) 0.165(6) 0.043(4) -0.031(4)
Cl3 0.232(6) 0.067(2) 0.155(4) -0.024(2) -0.121(4) 0.000(3)
Cl4 0.195(5) 0.063(2) 0.286(7) -0.012(3) -0.163(5) -0.029(3)
O1 0.054(5) 0.125(7) 0.112(7) 0.064(6) -0.008(5) -0.028(5)
O2 0.064(5) 0.061(4) 0.055(5) 0.010(4) 0.008(4) -0.005(4)
C1 0.050(8) 0.151(14) 0.118(12) 0.082(11) 0.019(8) -0.001(9)
C2 0.050(7) 0.113(11) 0.080(9) 0.013(8) 0.003(7) -0.003(7)
C3 0.061(7) 0.070(7) 0.061(7) 0.025(6) -0.020(6) -0.010(6)
O3 0.068(7) 0.245(15) 0.178(12) 0.134(11) 0.022(7) -0.028(8)
Re2 0.0634(3) 0.0661(3) 0.0586(3) 0.0043(2) -0.0087(2) -0.0216(2)
Cl5 0.111(3) 0.092(2) 0.084(2) 0.0321(19) -0.042(2) -0.048(2)
Cl6 0.067(2) 0.099(3) 0.110(3) -0.004(2) 0.002(2) -0.0105(19)
Cl7 0.082(2) 0.086(2) 0.080(2) -0.0133(17) -0.0033(17) -0.0366(18)
Cl8 0.100(3) 0.103(2) 0.088(2) 0.0130(19) -0.015(2) -0.059(2)
O5 0.077(6) 0.079(5) 0.059(5) 0.000(4) -0.005(4) -0.025(5)
O6 0.063(5) 0.091(6) 0.055(5) 0.013(4) 0.001(4) -0.024(5)
C4 0.074(8) 0.061(7) 0.068(8) -0.001(6) -0.001(7) -0.035(7)
C5 0.065(8) 0.059(7) 0.085(9) -0.002(6) -0.002(7) -0.016(6)
C6 0.070(8) 0.077(8) 0.057(7) -0.005(6) -0.011(7) -0.027(7)
O7 0.086(6) 0.073(5) 0.077(6) -0.019(5) 0.028(5) -0.037(5)
O8 0.081(6) 0.099(6) 0.070(6) 0.011(5) -0.006(5) -0.030(5)
As1 0.0486(6) 0.0495(6) 0.0446(6) 0.0027(4) -0.0055(5) -0.0227(5)
C7 0.050(6) 0.066(7) 0.042(6) -0.001(5) -0.009(5) -0.023(5)
C8 0.067(7) 0.062(7) 0.058(7) -0.018(6) -0.005(6) -0.017(6)
C9 0.051(7) 0.080(8) 0.086(9) 0.001(7) -0.017(7) -0.015(6)
C10 0.062(8) 0.097(10) 0.066(8) 0.000(7) -0.020(6) -0.029(7)
C11 0.079(9) 0.095(10) 0.056(7) -0.009(7) -0.018(7) -0.037(8)
C12 0.080(8) 0.060(7) 0.071(8) -0.002(6) -0.023(7) -0.021(6)
C13 0.053(6) 0.061(6) 0.038(5) 0.003(5) -0.008(5) -0.029(5)
C14 0.073(7) 0.062(6) 0.036(5) 0.000(5) 0.002(5) -0.033(6)
C15 0.083(9) 0.068(7) 0.066(8) 0.005(6) -0.003(7) -0.039(7)
C16 0.093(10) 0.088(9) 0.068(8) -0.012(7) -0.012(7) -0.052(8)
C17 0.091(9) 0.107(10) 0.041(6) 0.001(7) -0.015(6) -0.051(8)
C18 0.077(8) 0.059(6) 0.058(7) 0.013(5) -0.024(6) -0.035(6)
C19 0.046(6) 0.059(6) 0.040(5) 0.002(5) -0.001(5) -0.025(5)
C20 0.048(6) 0.055(6) 0.056(6) -0.003(5) -0.002(5) -0.019(5)
C21 0.071(8) 0.067(7) 0.094(9) 0.004(7) 0.008(7) -0.047(7)
C22 0.094(10) 0.059(7) 0.059(7) 0.011(6) 0.011(7) -0.030(7)
C23 0.063(7) 0.053(6) 0.067(7) 0.013(5) -0.009(6) -0.017(6)
C24 0.065(7) 0.061(6) 0.066(7) 0.012(6) -0.013(6) -0.033(6)
C25 0.045(5) 0.058(6) 0.045(6) 0.002(5) -0.012(4) -0.029(5)
C26 0.067(8) 0.056(7) 0.081(8) -0.005(6) 0.010(7) -0.023(6)
C27 0.068(8) 0.081(8) 0.062(7) -0.001(6) 0.010(6) -0.038(7)
C28 0.052(7) 0.098(10) 0.049(7) 0.003(6) -0.011(5) -0.024(7)
C29 0.049(7) 0.067(7) 0.095(9) -0.009(7) 0.000(7) -0.015(6)
C30 0.056(7) 0.060(7) 0.063(7) 0.005(5) 0.000(6) -0.030(6)
As2 0.0651(7) 0.0674(7) 0.0503(6) 0.0011(5) -0.0059(5) -0.0309(6)
C31 0.058(7) 0.075(7) 0.056(7) -0.004(6) -0.001(6) -0.033(6)
C32 0.099(11) 0.094(10) 0.069(9) 0.002(7) 0.000(8) -0.044(8)
C33 0.142(16) 0.154(16) 0.072(10) -0.011(10) 0.022(10) -0.102(14)
C34 0.23(2) 0.105(12) 0.055(9) 0.020(8) 0.003(12) -0.104(16)
C35 0.160(18) 0.092(11) 0.091(12) 0.035(9) -0.033(12) -0.053(12)
C36 0.095(10) 0.082(9) 0.067(8) 0.006(7) -0.006(8) -0.032(8)
C37 0.064(7) 0.068(7) 0.057(7) 0.001(6) -0.014(6) -0.030(6)
C38 0.086(9) 0.084(9) 0.066(8) -0.008(7) 0.004(7) -0.041(8)
C39 0.083(9) 0.081(9) 0.088(10) -0.031(8) 0.015(8) -0.035(8)
C40 0.092(11) 0.077(9) 0.111(13) -0.002(9) -0.016(10) -0.034(8)
C41 0.114(12) 0.074(9) 0.080(9) 0.017(7) -0.013(9) -0.056(9)
C42 0.074(8) 0.078(8) 0.064(8) -0.009(6) 0.009(6) -0.035(7)
C43 0.073(8) 0.073(7) 0.045(6) -0.001(5) -0.003(6) -0.033(6)
C44 0.073(9) 0.083(9) 0.083(9) -0.029(7) 0.002(7) -0.027(7)
C45 0.070(10) 0.135(14) 0.140(15) -0.026(12) -0.005(10) -0.054(10)
C46 0.084(10) 0.107(11) 0.093(11) -0.017(9) 0.024(9) -0.034(9)
C47 0.080(9) 0.109(11) 0.063(8) -0.008(7) 0.000(7) -0.042(9)
C48 0.075(8) 0.105(9) 0.044(6) -0.001(6) -0.002(6) -0.047(8)
C49 0.073(8) 0.081(8) 0.056(7) -0.008(6) -0.003(6) -0.043(7)
C50 0.080(9) 0.083(9) 0.086(9) 0.002(7) -0.027(7) -0.036(7)
C51 0.100(12) 0.123(13) 0.112(13) -0.044(11) 0.008(10) -0.069(11)
C52 0.067(9) 0.178(18) 0.075(10) -0.018(11) -0.020(8) -0.061(11)
C53 0.093(11) 0.149(15) 0.068(9) 0.016(9) -0.022(8) -0.066(11)
C54 0.088(9) 0.081(8) 0.054(7) 0.003(6) -0.013(7) -0.038(7)
As3 0.0698(8) 0.0562(6) 0.0564(7) 0.0017(5) -0.0120(6) -0.0224(6)
C55 0.092(9) 0.076(8) 0.050(7) 0.006(6) -0.023(7) -0.033(7)
C56 0.118(12) 0.071(8) 0.092(11) 0.035(8) -0.007(9) -0.025(8)
C57 0.106(13) 0.121(14) 0.107(13) 0.043(11) -0.017(10) -0.031(11)
C58 0.147(17) 0.107(13) 0.103(13) 0.048(11) -0.051(13) -0.051(13)
C59 0.168(18) 0.050(8) 0.115(14) 0.007(9) -0.049(13) -0.004(9)
C60 0.141(14) 0.076(9) 0.072(9) 0.001(8) -0.012(9) -0.004(10)
C61 0.085(9) 0.062(7) 0.056(7) -0.007(6) -0.010(7) -0.016(6)
C62 0.085(10) 0.118(11) 0.077(10) 0.007(8) -0.021(8) -0.052(9)
C63 0.107(12) 0.129(13) 0.071(9) 0.016(9) 0.008(9) -0.058(11)
C64 0.080(10) 0.116(12) 0.115(14) -0.008(10) 0.003(10) -0.048(9)
C65 0.080(11) 0.140(14) 0.089(12) -0.021(10) -0.012(9) -0.041(10)
C66 0.075(9) 0.127(12) 0.057(8) 0.005(7) -0.016(7) -0.042(9)
C67 0.075(8) 0.076(8) 0.047(6) 0.007(6) -0.012(6) -0.038(7)
C68 0.122(12) 0.087(9) 0.061(8) 0.012(7) -0.025(8) -0.051(9)
C69 0.106(12) 0.137(14) 0.068(9) 0.040(10) -0.040(9) -0.052(11)
C70 0.157(17) 0.127(14) 0.059(9) -0.010(10) 0.008(10) -0.099(14)
C71 0.133(15) 0.109(12) 0.066(10) -0.008(9) -0.009(10) -0.050(11)
C72 0.095(10) 0.086(9) 0.074(9) -0.021(7) -0.022(8) -0.027(8)
C73 0.067(8) 0.054(6) 0.070(8) 0.021(6) -0.011(6) -0.027(6)
C74 0.076(8) 0.068(7) 0.070(8) -0.006(6) -0.002(6) -0.035(7)
C75 0.119(13) 0.061(8) 0.098(11) -0.022(7) 0.018(9) -0.038(8)
C76 0.091(11) 0.063(8) 0.083(10) -0.007(7) 0.017(8) -0.014(8)
C77 0.078(9) 0.081(9) 0.079(9) 0.021(8) 0.013(7) -0.025(8)
C78 0.097(10) 0.061(7) 0.079(9) 0.003(6) -0.005(8) -0.049(7)
N1 0.087(8) 0.101(8) 0.093(8) 0.002(7) 0.018(7) -0.047(7)

loop_
_atom_type_symbol
_atom_type_description
_atom_type_scat_dispersion_real
_atom_type_scat_dispersion_imag
_atom_type_scat_source
C C 0.0033 0.0016 'International Tables Vol C Tables 4.2.6.8 and 6.1.1.4'
H H 0.0000 0.0000 'International Tables Vol C Tables 4.2.6.8 and 6.1.1.4'
N N 0.0061 0.0033 'International Tables Vol C Tables 4.2.6.8 and 6.1.1.4'
O O 0.0106 0.0060 'International Tables Vol C Tables 4.2.6.8 and 6.1.1.4'
Cl Cl 0.1484 0.1585 'International Tables Vol C Tables 4.2.6.8 and 6.1.1.4'
As As 0.0499 2.0058 'International Tables Vol C Tables 4.2.6.8 and 6.1.1.4'
Re Re -1.0185 7.2310 'International Tables Vol C Tables 4.2.6.8 and 6.1.1.4'

loop_
_geom_angle_atom_site_label_1
_geom_angle_atom_site_label_2
_geom_angle_atom_site_label_3
_geom_angle
_geom_angle_site_symmetry_1
_geom_angle_site_symmetry_3
_geom_angle_publ_flag
O1 Re1 O2 86.6(3) . . ?
O1 Re1 Cl3 89.0(4) . . ?
O2 Re1 Cl3 88.8(2) . . ?
O1 Re1 Cl2 176.3(3) . . ?
O2 Re1 Cl2 89.8(3) . . ?
Cl3 Re1 Cl2 90.3(3) . . ?
O1 Re1 Cl4 90.3(4) . . ?
O2 Re1 Cl4 89.8(2) . . ?
Cl3 Re1 Cl4 178.39(16) . . ?
Cl2 Re1 Cl4 90.3(3) . . ?
O1 Re1 Cl1 91.0(2) . . ?
O2 Re1 Cl1 177.6(2) . . ?
Cl3 Re1 Cl1 91.58(12) . . ?
Cl2 Re1 Cl1 92.63(17) . . ?
Cl4 Re1 Cl1 89.87(13) . . ?
C1 O1 Re1 128.4(9) . . ?
C3 O2 Re1 128.9(7) . . ?
O3 C1 O1 120.6(14) . . ?
O3 C1 C2 120.1(13) . . ?
O1 C1 C2 118.9(12) . . ?
C1 C2 C3 119.1(12) . . ?
O4 C3 O2 123.4(11) . . ?
O4 C3 C2 119.1(11) . . ?
O2 C3 C2 117.4(9) . . ?
O5 Re2 O6 86.8(3) . . ?
O5 Re2 Cl5 88.6(2) . . ?
O6 Re2 Cl5 175.4(2) . . ?
O5 Re2 Cl6 178.2(3) . . ?
O6 Re2 Cl6 91.6(2) . . ?
Cl5 Re2 Cl6 93.09(14) . . ?
O5 Re2 Cl8 88.2(3) . . ?
O6 Re2 Cl8 87.2(3) . . ?
Cl5 Re2 Cl8 92.88(12) . . ?
Cl6 Re2 Cl8 90.90(14) . . ?
O5 Re2 Cl7 90.1(3) . . ?
O6 Re2 Cl7 88.6(3) . . ?
Cl5 Re2 Cl7 91.18(12) . . ?
Cl6 Re2 Cl7 90.63(13) . . ?
Cl8 Re2 Cl7 175.58(12) . . ?
C4 O5 Re2 132.5(8) . . ?
C6 O6 Re2 129.8(8) . . ?
O7 C4 O5 123.6(12) . . ?
O7 C4 C5 119.5(12) . . ?
O5 C4 C5 117.0(11) . . ?
C6 C5 C4 122.2(11) . . ?
O8 C6 O6 119.2(12) . . ?
O8 C6 C5 122.9(12) . . ?
O6 C6 C5 117.9(11) . . ?
C19 As1 C7 110.1(4) . . ?
C19 As1 C25 108.1(4) . . ?
C7 As1 C25 107.4(4) . . ?
C19 As1 C13 108.5(4) . . ?
C7 As1 C13 110.4(4) . . ?
C25 As1 C13 112.2(4) . . ?
C8 C7 C12 119.3(10) . . ?
C8 C7 As1 121.4(8) . . ?
C12 C7 As1 119.3(8) . . ?
C7 C8 C9 119.8(10) . . ?
C10 C9 C8 119.2(11) . . ?
C11 C10 C9 121.2(11) . . ?
C10 C11 C12 119.8(12) . . ?
C11 C12 C7 120.7(11) . . ?
C14 C13 C18 120.9(9) . . ?
C14 C13 As1 119.7(7) . . ?
C18 C13 As1 119.3(8) . . ?
C15 C14 C13 117.9(10) . . ?
C16 C15 C14 121.9(11) . . ?
C15 C16 C17 120.0(12) . . ?
C16 C17 C18 120.2(11) . . ?
C17 C18 C13 119.0(10) . . ?
C24 C19 C20 119.6(9) . . ?
C24 C19 As1 120.1(8) . . ?
C20 C19 As1 120.2(7) . . ?
C21 C20 C19 119.5(10) . . ?
C22 C21 C20 119.8(11) . . ?
C23 C22 C21 120.7(11) . . ?
C22 C23 C24 120.0(11) . . ?
C19 C24 C23 120.4(11) . . ?
C26 C25 C30 120.7(10) . . ?
C26 C25 As1 119.2(8) . . ?
C30 C25 As1 119.8(7) . . ?
C25 C26 C27 119.6(11) . . ?
C28 C27 C26 121.1(12) . . ?
C27 C28 C29 119.0(11) . . ?
C28 C29 C30 121.0(11) . . ?
C25 C30 C29 118.7(10) . . ?
C31 As2 C43 108.9(5) . . ?
C31 As2 C49 107.6(5) . . ?
C43 As2 C49 107.0(5) . . ?
C31 As2 C37 111.0(5) . . ?
C43 As2 C37 113.1(5) . . ?
C49 As2 C37 108.9(5) . . ?
C36 C31 C32 118.9(12) . . ?
C36 C31 As2 121.8(9) . . ?
C32 C31 As2 119.2(10) . . ?
C33 C32 C31 121.0(15) . . ?
C32 C33 C34 120.6(17) . . ?
C33 C34 C35 119.2(15) . . ?
C34 C35 C36 118.6(16) . . ?
C31 C36 C35 121.5(15) . . ?
C42 C37 C38 119.9(11) . . ?
C42 C37 As2 119.4(9) . . ?
C38 C37 As2 119.7(9) . . ?
C37 C38 C39 119.3(12) . . ?
C40 C39 C38 118.3(13) . . ?
C41 C40 C39 123.5(14) . . ?
C40 C41 C42 119.1(13) . . ?
C37 C42 C41 119.7(12) . . ?
C44 C43 C48 119.9(11) . . ?
C44 C43 As2 120.4(9) . . ?
C48 C43 As2 119.7(9) . . ?
C43 C44 C45 118.0(12) . . ?
C46 C45 C44 119.8(14) . . ?
C47 C46 C45 122.4(15) . . ?
C46 C47 C48 118.2(13) . . ?
C43 C48 C47 121.4(12) . . ?
C50 C49 C54 121.2(11) . . ?
C50 C49 As2 119.2(10) . . ?
C54 C49 As2 119.6(9) . . ?
C49 C50 C51 119.8(14) . . ?
C52 C51 C50 119.8(16) . . ?
C51 C52 C53 119.5(14) . . ?
C52 C53 C54 121.7(14) . . ?
C49 C54 C53 118.0(13) . . ?
C73 As3 C67 109.1(5) . . ?
C73 As3 C61 108.9(5) . . ?
C67 As3 C61 109.9(5) . . ?
C73 As3 C55 108.8(5) . . ?
C67 As3 C55 108.9(5) . . ?
C61 As3 C55 111.2(6) . . ?
C56 C55 C60 119.3(13) . . ?
C56 C55 As3 119.4(10) . . ?
C60 C55 As3 121.3(11) . . ?
C55 C56 C57 122.4(15) . . ?
C58 C57 C56 119.4(18) . . ?
C57 C58 C59 121.1(16) . . ?
C58 C59 C60 118.1(15) . . ?
C55 C60 C59 119.7(16) . . ?
C62 C61 C66 120.3(14) . . ?
C62 C61 As3 118.4(10) . . ?
C66 C61 As3 121.1(10) . . ?
C61 C62 C63 119.7(14) . . ?
C64 C63 C62 119.3(14) . . ?
C65 C64 C63 120.1(16) . . ?
C66 C65 C64 120.6(15) . . ?
C65 C66 C61 120.0(14) . . ?
C68 C67 C72 119.8(11) . . ?
C68 C67 As3 120.7(9) . . ?
C72 C67 As3 119.5(9) . . ?
C67 C68 C69 117.8(13) . . ?
C70 C69 C68 121.2(15) . . ?
C69 C70 C71 120.1(16) . . ?
C72 C71 C70 120.9(16) . . ?
C71 C72 C67 120.1(14) . . ?
C74 C73 C78 118.7(11) . . ?
C74 C73 As3 119.6(9) . . ?
C78 C73 As3 121.1(9) . . ?
C73 C74 C75 117.9(12) . . ?
C76 C75 C74 123.4(13) . . ?
C75 C76 C77 116.7(13) . . ?
C78 C77 C76 121.6(14) . . ?
C77 C78 C73 121.5(12) . . ?
C79 N1 C83 114.9(13) . . ?
C79 N1 C81 110.5(12) . . ?
C83 N1 C81 115.1(13) . . ?
C80 C79 N1 111.7(16) . . ?
C82 C81 N1 115.8(14) . . ?
C84 C83 N1 110.5(16) . . ?

loop_
_geom_bond_atom_site_label_1
_geom_bond_atom_site_label_2
_geom_bond_distance
_geom_bond_site_symmetry_2
_geom_bond_publ_flag
Re1 O1 1.963(8) . ?
Re1 O2 2.014(7) . ?
Re1 Cl3 2.302(4) . ?
Re1 Cl2 2.306(4) . ?
Re1 Cl4 2.320(4) . ?
Re1 Cl1 2.336(3) . ?
O1 C1 1.303(15) . ?
O2 C3 1.268(13) . ?
C1 O3 1.229(16) . ?
C1 C2 1.448(18) . ?
C2 C3 1.502(16) . ?
C3 O4 1.211(12) . ?
Re2 O5 2.015(8) . ?
Re2 O6 2.017(7) . ?
Re2 Cl5 2.328(3) . ?
Re2 Cl6 2.341(3) . ?
Re2 Cl8 2.357(3) . ?
Re2 Cl7 2.366(3) . ?
O5 C4 1.276(14) . ?
O6 C6 1.321(13) . ?
C4 O7 1.198(13) . ?
C4 C5 1.502(16) . ?
C5 C6 1.499(16) . ?
C6 O8 1.214(13) . ?
As1 C19 1.911(10) . ?
As1 C7 1.915(10) . ?
As1 C25 1.916(10) . ?
As1 C13 1.921(9) . ?
C7 C8 1.374(14) . ?
C7 C12 1.377(14) . ?
C8 C9 1.400(15) . ?
C9 C10 1.371(16) . ?
C10 C11 1.345(16) . ?
C11 C12 1.377(15) . ?
C13 C14 1.372(13) . ?
C13 C18 1.375(13) . ?
C14 C15 1.364(14) . ?
C15 C16 1.348(16) . ?
C16 C17 1.355(16) . ?
C17 C18 1.372(15) . ?
C19 C24 1.354(13) . ?
C19 C20 1.393(13) . ?
C20 C21 1.384(14) . ?
C21 C22 1.369(16) . ?
C22 C23 1.351(16) . ?
C23 C24 1.389(14) . ?
C25 C26 1.351(14) . ?
C25 C30 1.378(13) . ?
C26 C27 1.381(15) . ?
C27 C28 1.358(15) . ?
C28 C29 1.366(16) . ?
C29 C30 1.385(15) . ?
As2 C31 1.909(11) . ?
As2 C43 1.913(12) . ?
As2 C49 1.916(11) . ?
As2 C37 1.917(11) . ?
C31 C36 1.353(16) . ?
C31 C32 1.371(16) . ?
C32 C33 1.354(19) . ?
C33 C34 1.38(2) . ?
C34 C35 1.38(2) . ?
C35 C36 1.393(18) . ?
C37 C42 1.362(15) . ?
C37 C38 1.386(16) . ?
C38 C39 1.389(17) . ?
C39 C40 1.342(18) . ?
C40 C41 1.330(18) . ?
C41 C42 1.380(16) . ?
C43 C44 1.362(16) . ?
C43 C48 1.368(15) . ?
C44 C45 1.408(18) . ?
C45 C46 1.364(19) . ?
C46 C47 1.317(18) . ?
C47 C48 1.392(16) . ?
C49 C50 1.368(16) . ?
C49 C54 1.369(15) . ?
C50 C51 1.374(18) . ?
C51 C52 1.36(2) . ?
C52 C53 1.37(2) . ?
C53 C54 1.370(17) . ?
As3 C73 1.888(11) . ?
As3 C67 1.913(11) . ?
As3 C61 1.915(14) . ?
As3 C55 1.918(12) . ?
C55 C56 1.327(18) . ?
C55 C60 1.358(18) . ?
C56 C57 1.379(18) . ?
C57 C58 1.31(2) . ?
C58 C59 1.39(2) . ?
C59 C60 1.402(19) . ?
C61 C62 1.349(17) . ?
C61 C66 1.370(16) . ?
C62 C63 1.401(19) . ?
C63 C64 1.36(2) . ?
C64 C65 1.36(2) . ?
C65 C66 1.359(19) . ?
C67 C68 1.372(16) . ?
C67 C72 1.381(16) . ?
C68 C69 1.400(18) . ?
C69 C70 1.33(2) . ?
C70 C71 1.35(2) . ?
C71 C72 1.347(18) . ?
C73 C74 1.380(15) . ?
C73 C78 1.383(16) . ?
C74 C75 1.382(16) . ?
C75 C76 1.360(19) . ?
C76 C77 1.380(18) . ?
C77 C78 1.329(16) . ?
N1 C79 1.477(18) . ?
N1 C83 1.497(19) . ?
N1 C81 1.499(18) . ?
C79 C80 1.46(2) . ?
C81 C82 1.462(19) . ?
C83 C84 1.41(2) . ?
